data_2212279
loop_
_publ_author_name
'Cui, Jian-Zhong'
'Yi, Yu-Juan'
'Zhang, Hong'
'Gao, Hong-Ling'
'Wang, Hai-Tao'

_publ_section_title
;
 Formatobis(phenanthroline-\k^2^<i>N</i>,<i>N</i>')copper(II)
 tetrafluoroborate
;
_journal_coeditor_code LH2275
_journal_issue 2
_journal_name_full 'Acta Crystallographica Section E'
_journal_page_first m587
_journal_page_last m588
_journal_paper_doi 10.1107/S1600536807002875
_journal_volume 63
_journal_year 2007
_chemical_formula_iupac '[Cu (C H O2) (C12 H8 N2)2] B F4'
_chemical_formula_moiety 'C25 H17 Cu N4 O2, B F4'
_chemical_formula_sum 'C25 H17 B Cu F4 N4 O2'
_chemical_formula_weight 555.78
_chemical_name_systematic
;
Formatobis(phenanthroline-\k^2^N,N')copper(II) tetrafluoroborate
;
_space_group_IT_number 15
_symmetry_cell_setting monoclinic
_symmetry_space_group_name_Hall '-C 2yc'
_symmetry_space_group_name_H-M 'C 1 2/c 1'
_atom_sites_solution_hydrogens geom
_atom_sites_solution_primary direct
_atom_sites_solution_secondary difmap
_audit_creation_method SHELXL-97
_cell_angle_alpha 90.00
_cell_angle_beta 110.647(7)
_cell_angle_gamma 90.00
_cell_formula_units_Z 4
_cell_length_a 16.790(8)
_cell_length_b 11.499(5)
_cell_length_c 12.524(6)
_cell_measurement_reflns_used 1960
_cell_measurement_temperature 294(2)
_cell_measurement_theta_max 23.70
_cell_measurement_theta_min 2.50
_cell_volume 2262.7(18)
_computing_cell_refinement 'SAINT (Bruker, 1997)'
_computing_data_collection 'SMART (Bruker, 1997)'
_computing_data_reduction SAINT
_computing_molecular_graphics 'PLATON (Spek, 2003)'
_computing_publication_material 'SHELXTL (Bruker, 1997)'
_computing_structure_refinement 'SHELXL97 (Sheldrick, 1997)'
_computing_structure_solution 'SHELXS97 (Sheldrick, 1997)'
_diffrn_ambient_temperature 294(2)
_diffrn_measured_fraction_theta_full 0.984
_diffrn_measured_fraction_theta_max 0.984
_diffrn_measurement_device_type 'Bruker SMART 1000'
_diffrn_measurement_method '\f and \w'
_diffrn_radiation_monochromator graphite
_diffrn_radiation_source 'fine-focus sealed tube'
_diffrn_radiation_type MoK\a
_diffrn_radiation_wavelength 0.71073
_diffrn_reflns_av_R_equivalents 0.0368
_diffrn_reflns_av_sigmaI/netI 0.0444
_diffrn_reflns_limit_h_max 8
_diffrn_reflns_limit_h_min -20
_diffrn_reflns_limit_k_max 14
_diffrn_reflns_limit_k_min -14
_diffrn_reflns_limit_l_max 15
_diffrn_reflns_limit_l_min -13
_diffrn_reflns_number 6279
_diffrn_reflns_theta_full 26.51
_diffrn_reflns_theta_max 26.51
_diffrn_reflns_theta_min 2.19
_diffrn_standards_decay_% 0
_diffrn_standards_interval_count 0
_diffrn_standards_interval_time 0
_diffrn_standards_number 0
_exptl_absorpt_coefficient_mu 1.031
_exptl_absorpt_correction_T_max 0.8524
_exptl_absorpt_correction_T_min 0.7782
_exptl_absorpt_correction_type multi-scan
_exptl_absorpt_process_details '(SADABS; Sheldrick, 1996)'
_exptl_crystal_colour blue
_exptl_crystal_density_diffrn 1.632
_exptl_crystal_density_method 'not measured'
_exptl_crystal_description prism
_exptl_crystal_F_000 1124
_exptl_crystal_size_max 0.24
_exptl_crystal_size_mid 0.20
_exptl_crystal_size_min 0.16
_refine_diff_density_max 0.284
_refine_diff_density_min -0.378
_refine_ls_extinction_method none
_refine_ls_goodness_of_fit_ref 1.015
_refine_ls_hydrogen_treatment constr
_refine_ls_matrix_type full
_refine_ls_number_parameters 178
_refine_ls_number_reflns 2314
_refine_ls_number_restraints 15
_refine_ls_restrained_S_all 1.042
_refine_ls_R_factor_all 0.0648
_refine_ls_R_factor_gt 0.0382
_refine_ls_shift/su_max 0.000
_refine_ls_shift/su_mean 0.000
_refine_ls_structure_factor_coef Fsqd
_refine_ls_weighting_details 'calc w=1/[\s^2^(Fo^2^)+(0.0498P)^2^+0.9129P] where P=(Fo^2^+2Fc^2^)/3'
_refine_ls_weighting_scheme calc
_refine_ls_wR_factor_gt 0.0903
_refine_ls_wR_factor_ref 0.1025
_reflns_number_gt 1655
_reflns_number_total 2314
_reflns_threshold_expression I>2\s(I)
_cod_data_source_file lh2275.cif
_cod_data_source_block I
_cod_depositor_comments
;
The following automatic conversions were performed:
'_symmetry_cell_setting' value 'Monoclinic' changed to 'monoclinic'
according to '/home/saulius/struct/CIF-dictionaries/cif_core.dic'
dictionary named 'cif_core.dic' version 2.4.1 from 2010-06-29.

Automatic conversion script
Id: cif_fix_enum 1527 2010-12-29 10:47:43Z saulius 

The following automatic conversions were performed:

'_symmetry_cell_setting' value 'Monoclinic' changed to 'monoclinic'
according to /home/saulius/struct/CIF-dictionaries/cif_core.dic
dictionary named 'cif_core.dic' version 2.4.1 from 2010-06-29.

Automatic conversion script
Id: cif_fix_values 1715 2011-07-08 13:25:40Z adriana 
;
_cod_original_cell_volume 2262.6(18)
_cod_original_sg_symbol_H-M 'C 2/c'
_cod_database_code 2212279
_cod_database_fobs_code 2212279

loop_
_symmetry_equiv_pos_as_xyz
'x, y, z'
'-x, y, -z+1/2'
'x+1/2, y+1/2, z'
'-x+1/2, y+1/2, -z+1/2'
'-x, -y, -z'
'x, -y, z-1/2'
'-x+1/2, -y+1/2, -z'
'x+1/2, -y+1/2, z-1/2'

loop_
_atom_site_type_symbol
_atom_site_label
_atom_site_fract_x
_atom_site_fract_y
_atom_site_fract_z
_atom_site_U_iso_or_equiv
_atom_site_adp_type
_atom_site_calc_flag
_atom_site_refinement_flags
_atom_site_occupancy
Cu Cu1 0.5000 0.24021(4) 0.2500 0.04214(19) Uani d S 1
N N1 0.59011(13) 0.33894(18) 0.37927(19) 0.0400(5) Uani d . 1
N N2 0.59379(14) 0.23907(19) 0.18813(19) 0.0415(5) Uani d . 1
C C1 0.58666(19) 0.3896(2) 0.4720(3) 0.0481(7) Uani d . 1
H H1 0.5351 0.3902 0.4840 0.058 Uiso calc R 1
C C2 0.6576(2) 0.4427(3) 0.5533(3) 0.0556(8) Uani d . 1
H H2 0.6526 0.4785 0.6172 0.067 Uiso calc R 1
C C3 0.7336(2) 0.4410(3) 0.5374(3) 0.0532(8) Uani d . 1
H H3 0.7812 0.4746 0.5914 0.064 Uiso calc R 1
C C4 0.74058(17) 0.3889(2) 0.4401(3) 0.0435(7) Uani d . 1
C C5 0.81722(18) 0.3807(3) 0.4149(3) 0.0548(8) Uani d . 1
H H5 0.8670 0.4127 0.4658 0.066 Uiso calc R 1
C C6 0.81945(18) 0.3283(3) 0.3203(3) 0.0568(8) Uani d . 1
H H6 0.8707 0.3242 0.3074 0.068 Uiso calc R 1
C C7 0.74405(17) 0.2782(2) 0.2383(3) 0.0441(7) Uani d . 1
C C8 0.7416(2) 0.2204(3) 0.1384(3) 0.0538(8) Uani d . 1
H H8 0.7912 0.2109 0.1224 0.065 Uiso calc R 1
C C9 0.6663(2) 0.1783(3) 0.0651(3) 0.0557(8) Uani d . 1
H H9 0.6637 0.1429 -0.0028 0.067 Uiso calc R 1
C C10 0.59336(19) 0.1888(3) 0.0929(3) 0.0514(7) Uani d . 1
H H10 0.5423 0.1594 0.0425 0.062 Uiso calc R 1
C C11 0.66787(16) 0.2852(2) 0.2607(2) 0.0374(6) Uani d . 1
C C12 0.66591(16) 0.3399(2) 0.3622(2) 0.0371(6) Uani d . 1
C C13 0.5000 0.0030(4) 0.2500 0.0569(12) Uani d SD 1
H H13A 0.5115 -0.0771 0.2717 0.068 Uiso d PR 0.50
O O1 0.5383(4) 0.0799(4) 0.3190(5) 0.0556(15) Uani d PD 0.50
O O2 0.4474(5) 0.0259(6) 0.1537(5) 0.084(2) Uani d PD 0.50
B B1 0.5000 0.3660(5) 0.7500 0.0534(13) Uani d S 1
F F1 0.55923(15) 0.4341(2) 0.7302(2) 0.1086(9) Uani d U 1
F F2 0.53704(19) 0.2964(3) 0.8407(2) 0.1328(11) Uani d U 1

loop_
_atom_site_aniso_label
_atom_site_aniso_U_11
_atom_site_aniso_U_22
_atom_site_aniso_U_33
_atom_site_aniso_U_12
_atom_site_aniso_U_13
_atom_site_aniso_U_23
Cu1 0.0325(3) 0.0563(3) 0.0390(3) 0.000 0.0142(2) 0.000
N1 0.0354(12) 0.0438(13) 0.0430(14) 0.0019(10) 0.0164(10) 0.0025(11)
N2 0.0367(12) 0.0517(14) 0.0372(13) 0.0024(10) 0.0142(10) 0.0012(11)
C1 0.0508(17) 0.0490(16) 0.0521(19) 0.0003(14) 0.0275(14) 0.0009(14)
C2 0.072(2) 0.0512(18) 0.0472(19) -0.0099(16) 0.0261(16) -0.0079(15)
C3 0.0545(19) 0.0512(18) 0.0473(18) -0.0120(15) 0.0096(15) -0.0002(15)
C4 0.0419(16) 0.0381(15) 0.0470(18) -0.0033(12) 0.0114(12) 0.0059(13)
C5 0.0337(16) 0.0552(18) 0.069(2) -0.0043(14) 0.0106(14) 0.0096(17)
C6 0.0351(16) 0.063(2) 0.078(2) 0.0015(14) 0.0261(15) 0.0091(19)
C7 0.0391(15) 0.0474(16) 0.0504(18) 0.0056(12) 0.0215(13) 0.0116(13)
C8 0.0489(18) 0.0605(19) 0.065(2) 0.0096(15) 0.0361(16) 0.0118(16)
C9 0.064(2) 0.0629(19) 0.0513(19) 0.0050(17) 0.0339(16) 0.0005(16)
C10 0.0519(18) 0.0615(19) 0.0451(18) -0.0005(15) 0.0223(14) -0.0033(15)
C11 0.0334(14) 0.0382(14) 0.0429(16) 0.0042(11) 0.0162(12) 0.0097(12)
C12 0.0349(14) 0.0370(14) 0.0394(15) 0.0045(11) 0.0132(11) 0.0092(12)
C13 0.049(3) 0.048(3) 0.069(3) 0.000 0.016(2) 0.000
O1 0.046(3) 0.062(4) 0.054(4) 0.003(3) 0.012(2) 0.000(3)
O2 0.069(4) 0.087(5) 0.063(4) 0.006(4) -0.019(3) 0.007(4)
B1 0.049(3) 0.054(3) 0.061(3) 0.000 0.024(3) 0.000
F1 0.1051(18) 0.1045(17) 0.155(2) -0.0310(14) 0.0946(17) -0.0239(16)
F2 0.138(2) 0.145(2) 0.099(2) 0.037(2) 0.0219(18) 0.0504(19)

loop_
_atom_type_symbol
_atom_type_description
_atom_type_scat_dispersion_real
_atom_type_scat_dispersion_imag
_atom_type_scat_source
C C 0.0033 0.0016 'International Tables Vol C Tables 4.2.6.8 and 6.1.1.4'
H H 0.0000 0.0000 'International Tables Vol C Tables 4.2.6.8 and 6.1.1.4'
B B 0.0013 0.0007 'International Tables Vol C Tables 4.2.6.8 and 6.1.1.4'
N N 0.0061 0.0033 'International Tables Vol C Tables 4.2.6.8 and 6.1.1.4'
O O 0.0106 0.0060 'International Tables Vol C Tables 4.2.6.8 and 6.1.1.4'
F F 0.0171 0.0103 'International Tables Vol C Tables 4.2.6.8 and 6.1.1.4'
Cu Cu 0.3201 1.2651 'International Tables Vol C Tables 4.2.6.8 and 6.1.1.4'

loop_
_geom_angle_atom_site_label_1
_geom_angle_atom_site_label_2
_geom_angle_atom_site_label_3
_geom_angle_site_symmetry_1
_geom_angle_site_symmetry_3
_geom_angle
_geom_angle_publ_flag
N2 Cu1 N2 2_655 . 179.25(13) y
N2 Cu1 O1 2_655 2_655 89.1(2) ?
N2 Cu1 O1 . 2_655 90.2(2) y
N2 Cu1 O1 2_655 . 90.2(2) ?
N2 Cu1 O1 . . 89.1(2) y
O1 Cu1 O1 2_655 . 50.8(3) ?
N2 Cu1 N1 2_655 2_655 81.40(9) ?
N2 Cu1 N1 . 2_655 99.01(9) y
O1 Cu1 N1 2_655 2_655 97.32(17) ?
O1 Cu1 N1 . 2_655 147.40(17) y
N2 Cu1 N1 2_655 . 99.01(9) ?
N2 Cu1 N1 . . 81.40(9) y
O1 Cu1 N1 2_655 . 147.39(17) ?
O1 Cu1 N1 . . 97.32(17) y
N1 Cu1 N1 2_655 . 115.05(12) y
C1 N1 C12 . . 117.9(2) ?
C1 N1 Cu1 . . 132.04(19) ?
C12 N1 Cu1 . . 109.86(18) ?
C10 N2 C11 . . 119.0(2) ?
C10 N2 Cu1 . . 127.0(2) ?
C11 N2 Cu1 . . 113.60(18) ?
N1 C1 C2 . . 122.8(3) ?
N1 C1 H1 . . 118.6 ?
C2 C1 H1 . . 118.6 ?
C3 C2 C1 . . 119.1(3) ?
C3 C2 H2 . . 120.4 ?
C1 C2 H2 . . 120.4 ?
C2 C3 C4 . . 120.3(3) ?
C2 C3 H3 . . 119.8 ?
C4 C3 H3 . . 119.8 ?
C3 C4 C12 . . 116.6(3) ?
C3 C4 C5 . . 125.3(3) ?
C12 C4 C5 . . 118.1(3) ?
C6 C5 C4 . . 122.1(3) ?
C6 C5 H5 . . 119.0 ?
C4 C5 H5 . . 119.0 ?
C5 C6 C7 . . 121.2(3) ?
C5 C6 H6 . . 119.4 ?
C7 C6 H6 . . 119.4 ?
C8 C7 C11 . . 117.5(3) ?
C8 C7 C6 . . 124.5(3) ?
C11 C7 C6 . . 117.9(3) ?
C9 C8 C7 . . 119.8(3) ?
C9 C8 H8 . . 120.1 ?
C7 C8 H8 . . 120.1 ?
C8 C9 C10 . . 119.3(3) ?
C8 C9 H9 . . 120.3 ?
C10 C9 H9 . . 120.3 ?
N2 C10 C9 . . 122.5(3) ?
N2 C10 H10 . . 118.7 ?
C9 C10 H10 . . 118.7 ?
N2 C11 C7 . . 121.7(3) ?
N2 C11 C12 . . 117.5(2) ?
C7 C11 C12 . . 120.7(2) ?
N1 C12 C4 . . 123.2(3) ?
N1 C12 C11 . . 116.9(2) ?
C4 C12 C11 . . 119.9(2) ?
O1 C13 O1 2_655 . 89.4(6) ?
O1 C13 O2 . . 122.5(6) ?
O1 C13 O2 2_655 2_655 122.5(6) ?
O2 C13 O2 . 2_655 155.6(8) ?
O1 C13 H13A 2_655 . 151.8 ?
O1 C13 H13A . . 118.8 ?
O2 C13 H13A . . 118.7 ?
O2 C13 H13A 2_655 . 85.7 ?
O2 O1 C13 2_655 . 73.6(8) ?
O2 O1 O1 2_655 2_655 118.8(8) ?
C13 O1 O1 . 2_655 45.3(3) ?
O2 O1 Cu1 2_655 . 176.4(11) ?
C13 O1 Cu1 . . 109.9(4) ?
O1 O1 Cu1 2_655 . 64.58(16) ?
O1 O2 C13 2_655 . 73.3(8) ?
F2 B1 F2 . 2_656 107.2(5) ?
F2 B1 F1 . 2_656 109.81(19) ?
F2 B1 F1 2_656 2_656 110.27(19) ?
F2 B1 F1 . . 110.27(19) ?
F2 B1 F1 2_656 . 109.82(19) ?
F1 B1 F1 2_656 . 109.4(4) ?

loop_
_geom_bond_atom_site_label_1
_geom_bond_atom_site_label_2
_geom_bond_site_symmetry_2
_geom_bond_distance
_geom_bond_publ_flag
Cu1 N2 2_655 1.985(2) ?
Cu1 N2 . 1.985(2) y
Cu1 O1 2_655 2.041(5) ?
Cu1 O1 . 2.041(5) y
Cu1 N1 2_655 2.115(2) ?
Cu1 N1 . 2.115(2) y
N1 C1 . 1.318(3) ?
N1 C12 . 1.363(3) ?
N2 C10 . 1.323(4) ?
N2 C11 . 1.363(3) ?
C1 C2 . 1.404(4) ?
C1 H1 . 0.9300 ?
C2 C3 . 1.360(5) ?
C2 H2 . 0.9300 ?
C3 C4 . 1.398(4) ?
C3 H3 . 0.9300 ?
C4 C12 . 1.407(4) ?
C4 C5 . 1.432(4) ?
C5 C6 . 1.342(4) ?
C5 H5 . 0.9300 ?
C6 C7 . 1.439(4) ?
C6 H6 . 0.9300 ?
C7 C8 . 1.404(5) ?
C7 C11 . 1.405(4) ?
C8 C9 . 1.363(4) ?
C8 H8 . 0.9300 ?
C9 C10 . 1.391(4) ?
C9 H9 . 0.9300 ?
C10 H10 . 0.9300 ?
C11 C12 . 1.429(4) ?
C13 O1 2_655 1.245(6) ?
C13 O1 . 1.245(6) ?
C13 O2 . 1.247(6) ?
C13 O2 2_655 1.247(6) ?
C13 H13A . 0.9600 ?
O1 O2 2_655 0.710(6) ?
O1 O1 2_655 1.752(11) ?
O2 O1 2_655 0.710(6) ?
B1 F2 . 1.349(4) ?
B1 F2 2_656 1.349(4) ?
B1 F1 2_656 1.355(4) ?
B1 F1 . 1.355(4) ?

loop_
_geom_torsion_atom_site_label_1
_geom_torsion_atom_site_label_2
_geom_torsion_atom_site_label_3
_geom_torsion_atom_site_label_4
_geom_torsion_site_symmetry_1
_geom_torsion_site_symmetry_4
_geom_torsion
N2 Cu1 N1 C1 2_655 . -2.2(3)
N2 Cu1 N1 C1 . . 178.4(3)
O1 Cu1 N1 C1 2_655 . -104.9(4)
O1 Cu1 N1 C1 . . -93.6(3)
N1 Cu1 N1 C1 2_655 . 82.5(2)
N2 Cu1 N1 C12 2_655 . 172.62(16)
N2 Cu1 N1 C12 . . -6.74(17)
O1 Cu1 N1 C12 2_655 . 70.0(4)
O1 Cu1 N1 C12 . . 81.3(3)
N1 Cu1 N1 C12 2_655 . -102.71(17)
O1 Cu1 N2 C10 2_655 . 31.8(3)
O1 Cu1 N2 C10 . . 82.6(3)
N1 Cu1 N2 C10 2_655 . -65.7(3)
N1 Cu1 N2 C10 . . -179.9(3)
O1 Cu1 N2 C11 2_655 . -140.8(2)
O1 Cu1 N2 C11 . . -89.9(2)
N1 Cu1 N2 C11 2_655 . 121.80(18)
N1 Cu1 N2 C11 . . 7.62(17)
C12 N1 C1 C2 . . -0.7(4)
Cu1 N1 C1 C2 . . 173.8(2)
N1 C1 C2 C3 . . -0.9(4)
C1 C2 C3 C4 . . 1.2(4)
C2 C3 C4 C12 . . 0.0(4)
C2 C3 C4 C5 . . -179.2(3)
C3 C4 C5 C6 . . 179.3(3)
C12 C4 C5 C6 . . 0.1(4)
C4 C5 C6 C7 . . 0.6(5)
C5 C6 C7 C8 . . -178.9(3)
C5 C6 C7 C11 . . -0.4(4)
C11 C7 C8 C9 . . 2.9(4)
C6 C7 C8 C9 . . -178.6(3)
C7 C8 C9 C10 . . -2.8(5)
C11 N2 C10 C9 . . 1.8(4)
Cu1 N2 C10 C9 . . -170.4(2)
C8 C9 C10 N2 . . 0.4(5)
C10 N2 C11 C7 . . -1.6(4)
Cu1 N2 C11 C7 . . 171.6(2)
C10 N2 C11 C12 . . 179.4(2)
Cu1 N2 C11 C12 . . -7.4(3)
C8 C7 C11 N2 . . -0.7(4)
C6 C7 C11 N2 . . -179.3(2)
C8 C7 C11 C12 . . 178.2(2)
C6 C7 C11 C12 . . -0.4(4)
C1 N1 C12 C4 . . 2.0(4)
Cu1 N1 C12 C4 . . -173.68(19)
C1 N1 C12 C11 . . -179.5(2)
Cu1 N1 C12 C11 . . 4.8(3)
C3 C4 C12 N1 . . -1.6(4)
C5 C4 C12 N1 . . 177.7(2)
C3 C4 C12 C11 . . 179.9(2)
C5 C4 C12 C11 . . -0.8(4)
N2 C11 C12 N1 . . 1.4(3)
C7 C11 C12 N1 . . -177.6(2)
N2 C11 C12 C4 . . 180.0(2)
C7 C11 C12 C4 . . 1.0(4)
O1 C13 O1 O2 2_655 2_655 178.9(15)
O2 C13 O1 O2 . 2_655 179.6(5)
O2 C13 O1 O1 . 2_655 0.7(10)
O2 C13 O1 O1 2_655 2_655 -178.9(15)
O1 C13 O1 Cu1 2_655 . 0.0
O2 C13 O1 Cu1 . . 0.7(10)
O2 C13 O1 Cu1 2_655 . -178.9(15)
N2 Cu1 O1 C13 2_655 . 88.7(4)
N2 Cu1 O1 C13 . . -91.0(4)
O1 Cu1 O1 C13 2_655 . 0.0
N1 Cu1 O1 C13 2_655 . 14.5(7)
N1 Cu1 O1 C13 . . -172.2(4)
N2 Cu1 O1 O1 2_655 2_655 88.7(4)
N2 Cu1 O1 O1 . 2_655 -91.0(4)
N1 Cu1 O1 O1 2_655 2_655 14.5(7)
N1 Cu1 O1 O1 . 2_655 -172.2(4)
O1 C13 O2 O1 . 2_655 -1.3(17)
O2 C13 O2 O1 2_655 2_655 -0.8(11)
